data_7214608
loop_
_publ_author_name
'Huang, Wen-Huan'
'Luan, Xin-Jun'
'Zhou, Xiang'
'Chen, Jun'
'Wang, Yao-Yu'
'Shi, Qi-Zhen'

_publ_section_title
;
 The influence of ligand configuration, solvent size and solvent polarity
 on the porous shape and void volume in a series of isomeric or isomorphic
 porous MOFs
;
_journal_issue 47
_journal_name_full CrystEngComm
_journal_page_first 10389
_journal_paper_doi 10.1039/c3ce41801d
_journal_volume 15
_journal_year 2013
_chemical_formula_sum 'C42 H34 Mn O20'
_chemical_formula_weight 913.63
_chemical_name_systematic
;
?
;
_space_group_IT_number 2
_symmetry_space_group_name_Hall '-P 1'
_symmetry_space_group_name_H-M 'P -1'
_atom_sites_solution_hydrogens geom
_atom_sites_solution_primary direct
_atom_sites_solution_secondary difmap
_audit_creation_method SHELXL-97
_cell_angle_alpha 109.150(2)
_cell_angle_beta 98.890(2)
_cell_angle_gamma 99.218(2)
_cell_formula_units_Z 1
_cell_length_a 5.8403(7)
_cell_length_b 13.6345(15)
_cell_length_c 13.9084(16)
_cell_measurement_temperature 296(2)
_cell_volume 1006.9(2)
_computing_structure_refinement 'SHELXL-97 (Sheldrick, 1997)'
_computing_structure_solution 'SHELXS-97 (Sheldrick, 1990)'
_diffrn_ambient_temperature 296(2)
_diffrn_measured_fraction_theta_full 0.992
_diffrn_measured_fraction_theta_max 0.992
_diffrn_radiation_monochromator graphite
_diffrn_radiation_source 'fine-focus sealed tube'
_diffrn_radiation_type MoK\a
_diffrn_radiation_wavelength 0.71073
_diffrn_reflns_av_R_equivalents 0.0276
_diffrn_reflns_av_sigmaI/netI 0.0634
_diffrn_reflns_limit_h_max 6
_diffrn_reflns_limit_h_min -6
_diffrn_reflns_limit_k_max 16
_diffrn_reflns_limit_k_min -8
_diffrn_reflns_limit_l_max 15
_diffrn_reflns_limit_l_min -16
_diffrn_reflns_number 5154
_diffrn_reflns_theta_full 25.10
_diffrn_reflns_theta_max 25.10
_diffrn_reflns_theta_min 1.59
_exptl_absorpt_coefficient_mu 0.415
_exptl_absorpt_correction_T_max 0.8362
_exptl_absorpt_correction_T_min 0.7474
_exptl_absorpt_correction_type multi-scan
_exptl_absorpt_process_details sadabs
_exptl_crystal_density_diffrn 1.507
_exptl_crystal_density_method 'not measured'
_exptl_crystal_F_000 471
_exptl_crystal_size_max 0.31
_exptl_crystal_size_mid 0.28
_exptl_crystal_size_min 0.17
_refine_diff_density_max 0.345
_refine_diff_density_min -0.380
_refine_diff_density_rms 0.093
_refine_ls_extinction_method none
_refine_ls_goodness_of_fit_ref 1.002
_refine_ls_hydrogen_treatment constr
_refine_ls_matrix_type full
_refine_ls_number_parameters 292
_refine_ls_number_reflns 3535
_refine_ls_number_restraints 6
_refine_ls_restrained_S_all 1.029
_refine_ls_R_factor_all 0.0899
_refine_ls_R_factor_gt 0.0480
_refine_ls_shift/su_max 0.000
_refine_ls_shift/su_mean 0.000
_refine_ls_structure_factor_coef Fsqd
_refine_ls_weighting_details 'calc w=1/[\s^2^(Fo^2^)+(0.0850P)^2^+0.4966P] where P=(Fo^2^+2Fc^2^)/3'
_refine_ls_weighting_scheme calc
_refine_ls_wR_factor_gt 0.1173
_refine_ls_wR_factor_ref 0.1710
_reflns_number_gt 2257
_reflns_number_total 3535
_reflns_threshold_expression >2sigma(I)
_cod_data_source_file c3ce41801d.txt
_cod_data_source_block xb5677_0m
_cod_original_sg_symbol_H-M P-1
_cod_database_code 7214608

loop_
_symmetry_equiv_pos_as_xyz
'x, y, z'
'-x, -y, -z'

loop_
_atom_site_label
_atom_site_type_symbol
_atom_site_fract_x
_atom_site_fract_y
_atom_site_fract_z
_atom_site_U_iso_or_equiv
_atom_site_adp_type
_atom_site_occupancy
_atom_site_symmetry_multiplicity
_atom_site_calc_flag
_atom_site_refinement_flags
C1 C 0.7640(7) 0.3464(3) 0.8763(3) 0.0354(10) Uani 1 1 d .
C2 C 0.7753(7) 0.2688(3) 0.7734(3) 0.0357(10) Uani 1 1 d .
C3 C 0.6107(8) 0.2549(3) 0.6842(3) 0.0394(10) Uani 1 1 d .
H3 H 0.4963 0.2954 0.6874 0.047 Uiso 1 1 calc R
C4 C 0.6190(8) 0.1808(3) 0.5913(3) 0.0405(10) Uani 1 1 d .
C5 C 0.7792(8) 0.1153(3) 0.5831(3) 0.0423(11) Uani 1 1 d .
H5 H 0.7773 0.0631 0.5199 0.051 Uiso 1 1 calc R
C6 C 0.9423(8) 0.1311(3) 0.6735(3) 0.0380(10) Uani 1 1 d .
C7 C 0.9454(8) 0.2073(3) 0.7677(3) 0.0398(10) Uani 1 1 d .
H7 H 1.0594 0.2176 0.8268 0.048 Uiso 1 1 calc R
C8 C 0.4641(8) 0.2456(3) 0.4625(3) 0.0394(10) Uani 1 1 d .
C9 C 0.6740(8) 0.3166(4) 0.4774(3) 0.0481(12) Uani 1 1 d .
H9 H 0.8115 0.3163 0.5210 0.058 Uiso 1 1 calc R
C10 C 0.6777(8) 0.3882(4) 0.4267(4) 0.0482(12) Uani 1 1 d .
H10 H 0.8205 0.4347 0.4348 0.058 Uiso 1 1 calc R
C11 C 0.2573(8) 0.2499(4) 0.4023(3) 0.0468(11) Uani 1 1 d .
H11 H 0.1146 0.2039 0.3954 0.056 Uiso 1 1 calc R
C12 C 0.2616(8) 0.3222(4) 0.3525(3) 0.0467(12) Uani 1 1 d .
H12 H 0.1223 0.3241 0.3111 0.056 Uiso 1 1 calc R
C13 C 0.4740(8) 0.3925(4) 0.3639(3) 0.0440(11) Uani 1 1 d .
C14 C 0.4930(10) 0.4670(4) 0.3067(3) 0.0485(12) Uani 1 1 d .
C15 C 1.1552(7) 0.0159(3) 0.7317(3) 0.0374(10) Uani 1 1 d .
C16 C 1.0155(8) 0.0046(4) 0.8004(3) 0.0447(11) Uani 1 1 d .
H16 H 0.8868 0.0368 0.8061 0.054 Uiso 1 1 calc R
C17 C 1.0688(8) -0.0547(4) 0.8602(3) 0.0463(11) Uani 1 1 d .
H17 H 0.9755 -0.0618 0.9070 0.056 Uiso 1 1 calc R
C18 C 1.3481(8) -0.0317(4) 0.7227(3) 0.0448(11) Uani 1 1 d .
H18 H 1.4435 -0.0228 0.6771 0.054 Uiso 1 1 calc R
C19 C 1.3959(8) -0.0919(4) 0.7819(4) 0.0473(12) Uani 1 1 d .
H19 H 1.5226 -0.1253 0.7749 0.057 Uiso 1 1 calc R
C20 C 1.2587(8) -0.1042(4) 0.8525(3) 0.0432(11) Uani 1 1 d .
C21 C 1.3117(9) -0.1725(4) 0.9118(4) 0.0510(12) Uani 1 1 d .
H1WB H 0.8825 0.4650 1.1119 0.13(3) Uiso 1 1 d RD
Mn1 Mn 0.5000 0.5000 1.0000 0.0404(3) Uani 1 2 d S
O1 O 0.6626(5) 0.4217(2) 0.8759(2) 0.0443(8) Uani 1 1 d .
O2 O 0.8516(5) 0.3343(2) 0.9594(2) 0.0422(7) Uani 1 1 d .
O3 O 0.4479(5) 0.1642(2) 0.5016(2) 0.0471(8) Uani 1 1 d .
O4 O 0.6798(7) 0.5240(3) 0.3106(3) 0.0660(10) Uani 1 1 d .
O5 O 0.2873(6) 0.4650(3) 0.2503(3) 0.0602(9) Uani 1 1 d .
H5A H 0.3060 0.5107 0.2241 0.090 Uiso 1 1 calc R
O6 O 1.1112(5) 0.0682(2) 0.6628(2) 0.0440(8) Uani 1 1 d .
O7 O 1.4573(8) -0.2259(4) 0.8983(3) 0.0885(15) Uani 1 1 d .
O8 O 1.1838(7) -0.1682(3) 0.9836(3) 0.0699(11) Uani 1 1 d .
H8 H 1.2011 -0.2150 1.0072 0.105 Uiso 1 1 calc R
O1W O 0.7986(5) 0.5122(3) 1.1214(2) 0.0485(8) Uani 1 1 d D
H1WA H 0.7552 0.5208 1.1763 0.073 Uiso 1 1 calc RD
O2W O 0.3398(5) 0.3457(2) 1.0041(3) 0.0510(8) Uani 1 1 d D
H2WA H 0.2011 0.3439 1.0087 0.077 Uiso 1 1 calc RD
H2WB H 0.4005 0.2951 1.0459 0.14(3) Uiso 1 1 d RD

loop_
_atom_site_aniso_label
_atom_site_aniso_U_11
_atom_site_aniso_U_22
_atom_site_aniso_U_33
_atom_site_aniso_U_23
_atom_site_aniso_U_13
_atom_site_aniso_U_12
C1 0.043(2) 0.037(2) 0.035(2) 0.0191(19) 0.0119(19) 0.017(2)
C2 0.049(2) 0.034(2) 0.035(2) 0.0215(19) 0.0118(19) 0.0168(19)
C3 0.051(3) 0.040(3) 0.039(2) 0.021(2) 0.014(2) 0.022(2)
C4 0.050(3) 0.041(3) 0.035(2) 0.022(2) 0.004(2) 0.011(2)
C5 0.064(3) 0.036(2) 0.034(2) 0.018(2) 0.014(2) 0.019(2)
C6 0.054(3) 0.036(2) 0.038(2) 0.020(2) 0.019(2) 0.023(2)
C7 0.050(3) 0.041(3) 0.037(2) 0.021(2) 0.010(2) 0.020(2)
C8 0.054(3) 0.038(3) 0.031(2) 0.0152(19) 0.009(2) 0.019(2)
C9 0.054(3) 0.054(3) 0.043(3) 0.026(2) 0.004(2) 0.019(2)
C10 0.046(3) 0.055(3) 0.049(3) 0.026(2) 0.009(2) 0.012(2)
C11 0.048(3) 0.049(3) 0.048(3) 0.023(2) 0.005(2) 0.016(2)
C12 0.049(3) 0.055(3) 0.041(3) 0.023(2) 0.003(2) 0.021(2)
C13 0.055(3) 0.049(3) 0.033(2) 0.017(2) 0.011(2) 0.020(2)
C14 0.069(3) 0.049(3) 0.036(3) 0.022(2) 0.010(2) 0.024(3)
C15 0.048(2) 0.038(2) 0.031(2) 0.0142(19) 0.0091(19) 0.019(2)
C16 0.055(3) 0.044(3) 0.048(3) 0.024(2) 0.019(2) 0.028(2)
C17 0.057(3) 0.049(3) 0.048(3) 0.026(2) 0.024(2) 0.025(2)
C18 0.049(3) 0.057(3) 0.045(3) 0.028(2) 0.020(2) 0.026(2)
C19 0.048(3) 0.055(3) 0.055(3) 0.031(2) 0.015(2) 0.029(2)
C20 0.051(3) 0.046(3) 0.045(3) 0.027(2) 0.015(2) 0.019(2)
C21 0.061(3) 0.054(3) 0.050(3) 0.029(2) 0.013(2) 0.023(3)
Mn1 0.0534(6) 0.0408(6) 0.0357(5) 0.0169(4) 0.0144(4) 0.0235(5)
O1 0.0634(19) 0.0459(18) 0.0407(17) 0.0242(15) 0.0200(15) 0.0330(16)
O2 0.0580(19) 0.0434(18) 0.0359(16) 0.0209(14) 0.0135(14) 0.0242(15)
O3 0.062(2) 0.0392(18) 0.0415(17) 0.0204(14) -0.0012(15) 0.0137(15)
O4 0.073(3) 0.075(3) 0.062(2) 0.043(2) 0.0148(19) 0.012(2)
O5 0.072(2) 0.065(3) 0.060(2) 0.0426(19) 0.0111(18) 0.0242(19)
O6 0.0610(19) 0.0488(19) 0.0394(17) 0.0240(15) 0.0205(14) 0.0336(16)
O7 0.106(3) 0.122(4) 0.110(3) 0.093(3) 0.059(3) 0.085(3)
O8 0.103(3) 0.073(3) 0.075(3) 0.054(2) 0.048(2) 0.049(2)
O1W 0.0546(19) 0.053(2) 0.0455(18) 0.0228(16) 0.0134(15) 0.0209(17)
O2W 0.0514(19) 0.052(2) 0.061(2) 0.0312(17) 0.0109(16) 0.0208(16)

loop_
_atom_type_symbol
_atom_type_description
_atom_type_scat_dispersion_real
_atom_type_scat_dispersion_imag
_atom_type_scat_source
C C 0.0033 0.0016 'International Tables Vol C Tables 4.2.6.8 and 6.1.1.4'
H H 0.0000 0.0000 'International Tables Vol C Tables 4.2.6.8 and 6.1.1.4'
Mn Mn 0.3368 0.7283 'International Tables Vol C Tables 4.2.6.8 and 6.1.1.4'
O O 0.0106 0.0060 'International Tables Vol C Tables 4.2.6.8 and 6.1.1.4'

loop_
_geom_angle_atom_site_label_1
_geom_angle_atom_site_label_2
_geom_angle_atom_site_label_3
_geom_angle
_geom_angle_site_symmetry_1
_geom_angle_site_symmetry_3
O2 C1 O1 122.6(4) . .
O2 C1 C2 119.7(3) . .
O1 C1 C2 117.7(3) . .
C3 C2 C7 120.0(4) . .
C3 C2 C1 120.0(3) . .
C7 C2 C1 120.0(4) . .
C4 C3 C2 119.0(4) . .
C3 C4 C5 122.7(4) . .
C3 C4 O3 119.1(4) . .
C5 C4 O3 118.0(4) . .
C6 C5 C4 117.0(4) . .
C7 C6 C5 122.1(4) . .
C7 C6 O6 121.6(4) . .
C5 C6 O6 116.3(4) . .
C6 C7 C2 119.1(4) . .
C9 C8 C11 120.5(4) . .
C9 C8 O3 123.2(4) . .
C11 C8 O3 116.3(4) . .
C8 C9 C10 119.0(4) . .
C9 C10 C13 121.6(4) . .
C12 C11 C8 120.2(4) . .
C11 C12 C13 120.2(4) . .
C10 C13 C12 118.4(4) . .
C10 C13 C14 118.9(4) . .
C12 C13 C14 122.6(4) . .
O4 C14 O5 123.0(4) . .
O4 C14 C13 123.5(4) . .
O5 C14 C13 113.5(4) . .
C16 C15 O6 124.5(4) . .
C16 C15 C18 120.8(4) . .
O6 C15 C18 114.6(4) . .
C17 C16 C15 119.1(4) . .
C16 C17 C20 121.6(4) . .
C19 C18 C15 119.1(4) . .
C18 C19 C20 121.4(4) . .
C17 C20 C19 118.0(4) . .
C17 C20 C21 122.5(4) . .
C19 C20 C21 119.4(4) . .
O7 C21 O8 123.1(4) . .
O7 C21 C20 124.0(4) . .
O8 C21 C20 112.9(4) . .
O1 Mn1 O1 180.00(11) . 2_667
O1 Mn1 O1W 93.18(11) . .
O1 Mn1 O1W 86.82(11) 2_667 .
O1 Mn1 O1W 86.82(11) . 2_667
O1 Mn1 O1W 93.18(11) 2_667 2_667
O1W Mn1 O1W 180.000(1) . 2_667
O1 Mn1 O2W 90.13(12) . .
O1 Mn1 O2W 89.87(12) 2_667 .
O1W Mn1 O2W 88.56(12) . .
O1W Mn1 O2W 91.44(12) 2_667 .
O1 Mn1 O2W 89.87(12) . 2_667
O1 Mn1 O2W 90.13(12) 2_667 2_667
O1W Mn1 O2W 91.44(12) . 2_667
O1W Mn1 O2W 88.56(12) 2_667 2_667
O2W Mn1 O2W 180.000(1) . 2_667
C1 O1 Mn1 122.9(3) . .
C8 O3 C4 116.4(3) . .
C15 O6 C6 119.8(3) . .

loop_
_geom_bond_atom_site_label_1
_geom_bond_atom_site_label_2
_geom_bond_distance
_geom_bond_site_symmetry_2
C1 O2 1.262(4) .
C1 O1 1.267(5) .
C1 C2 1.494(6) .
C2 C3 1.385(6) .
C2 C7 1.394(5) .
C3 C4 1.368(6) .
C4 C5 1.386(6) .
C4 O3 1.402(5) .
C5 C6 1.385(6) .
C6 C7 1.375(6) .
C6 O6 1.401(5) .
C8 C9 1.376(6) .
C8 C11 1.380(6) .
C8 O3 1.383(5) .
C9 C10 1.379(6) .
C10 C13 1.384(6) .
C11 C12 1.378(6) .
C12 C13 1.393(6) .
C13 C14 1.482(6) .
C14 O4 1.217(6) .
C14 O5 1.321(5) .
C15 C16 1.378(6) .
C15 O6 1.388(5) .
C15 C18 1.390(6) .
C16 C17 1.373(6) .
C17 C20 1.388(6) .
C18 C19 1.370(6) .
C19 C20 1.394(6) .
C20 C21 1.470(6) .
C21 O7 1.203(5) .
C21 O8 1.328(5) .
Mn1 O1 2.155(3) .
Mn1 O1 2.155(3) 2_667
Mn1 O1W 2.176(3) .
Mn1 O1W 2.176(3) 2_667
Mn1 O2W 2.184(3) .
Mn1 O2W 2.184(3) 2_667
